data_7129839
loop_
_publ_author_name
'Wei, Yongliang'
'Wang, Tongdao'

_publ_section_title
;
 From trihydroborates to bisborylenes: a route to dinuclear bisborylene
 complexes.
;
_journal_issue 29
_journal_name_full 'Chemical communications (Cambridge, England)'
_journal_page_first 4659
_journal_page_last 4662
_journal_paper_doi 10.1039/d2cc01078j
_journal_volume 58
_journal_year 2022
_chemical_formula_moiety 'C38 H56 B2 Ru2'
_chemical_formula_sum 'C38 H56 B2 Ru2'
_chemical_formula_weight 736.58
_space_group_crystal_system orthorhombic
_space_group_IT_number 61
_space_group_name_Hall '-P 2ac 2ab'
_space_group_name_H-M_alt 'P b c a'
_atom_sites_solution_hydrogens mixed
_audit_creation_method SHELXL-2018/3
_audit_update_record
;
2022-02-07 deposited with the CCDC.	2022-03-15 downloaded from the CCDC.
;
_cell_angle_alpha 90
_cell_angle_beta 90
_cell_angle_gamma 90
_cell_formula_units_Z 8
_cell_length_a 20.8857(12)
_cell_length_b 15.8426(10)
_cell_length_c 22.4748(12)
_cell_measurement_reflns_used 9305
_cell_measurement_temperature 293(2)
_cell_measurement_theta_max 25.815
_cell_measurement_theta_min 2.505
_cell_volume 7436.5(7)
_computing_cell_refinement 'SAINT V8.40A (Bruker, 2016)'
_computing_data_collection 'Bruker APEX2'
_computing_data_reduction 'SAINT V8.40A (Bruker, 2016)'
_computing_molecular_graphics 'Olex2 (Dolomanov et al., 2009)'
_computing_publication_material 'Olex2 (Dolomanov et al., 2009)'
_computing_structure_refinement 'SHELXL-2018/3 (Sheldrick, 2018)'
_computing_structure_solution 'SHELXT 2018/2 (Sheldrick, 2018)'
_diffrn_ambient_temperature 293(2)
_diffrn_detector 'Bruker PHOTON 100 CMOS'
_diffrn_measured_fraction_theta_full 0.999
_diffrn_measured_fraction_theta_max 0.999
_diffrn_measurement_device_type 'Bruker D8 Venture'
_diffrn_measurement_method '\w and \f scans'
_diffrn_radiation_type MoK\a
_diffrn_radiation_wavelength 0.71073
_diffrn_reflns_av_R_equivalents 0.0572
_diffrn_reflns_av_unetI/netI 0.0174
_diffrn_reflns_Laue_measured_fraction_full 0.999
_diffrn_reflns_Laue_measured_fraction_max 0.999
_diffrn_reflns_limit_h_max 24
_diffrn_reflns_limit_h_min -24
_diffrn_reflns_limit_k_max 18
_diffrn_reflns_limit_k_min -18
_diffrn_reflns_limit_l_max 26
_diffrn_reflns_limit_l_min -26
_diffrn_reflns_number 182500
_diffrn_reflns_point_group_measured_fraction_full 0.999
_diffrn_reflns_point_group_measured_fraction_max 0.999
_diffrn_reflns_theta_full 24.999
_diffrn_reflns_theta_max 24.999
_diffrn_reflns_theta_min 2.506
_diffrn_source 'sealed tube'
_exptl_absorpt_coefficient_mu 0.835
_exptl_absorpt_correction_T_max 0.7456
_exptl_absorpt_correction_T_min 0.6821
_exptl_absorpt_correction_type multi-scan
_exptl_absorpt_process_details
;
 SADABS 2016/2: Krause, L., Herbst-Irmer, R., Sheldrick G.M. & Stalke D.,
 J. Appl. Cryst. 48 (2015) 3-10
;
_exptl_crystal_colour 'clear light yellow'
_exptl_crystal_density_diffrn 1.316
_exptl_crystal_description block
_exptl_crystal_F_000 3056
_exptl_crystal_size_max 0.250
_exptl_crystal_size_mid 0.150
_exptl_crystal_size_min 0.120
_refine_diff_density_max 0.225
_refine_diff_density_min -0.224
_refine_diff_density_rms 0.046
_refine_ls_extinction_coef 0.00023(5)
_refine_ls_extinction_expression Fc^*^=kFc[1+0.001xFc^2^\l^3^/sin(2\q)]^-1/4^
_refine_ls_extinction_method 'SHELXL-2018/3 (Sheldrick 2018)'
_refine_ls_goodness_of_fit_ref 1.051
_refine_ls_hydrogen_treatment mixed
_refine_ls_matrix_type full
_refine_ls_number_parameters 410
_refine_ls_number_reflns 6547
_refine_ls_number_restraints 0
_refine_ls_restrained_S_all 1.051
_refine_ls_R_factor_all 0.0353
_refine_ls_R_factor_gt 0.0233
_refine_ls_shift/su_max 0.002
_refine_ls_shift/su_mean 0.000
_refine_ls_structure_factor_coef Fsqd
_refine_ls_weighting_details 'w=1/[\s^2^(Fo^2^)+(0.0261P)^2^+3.1536P] where P=(Fo^2^+2Fc^2^)/3'
_refine_ls_weighting_scheme calc
_refine_ls_wR_factor_gt 0.0539
_refine_ls_wR_factor_ref 0.0567
_reflns_Friedel_coverage 0.000
_reflns_number_gt 5358
_reflns_number_total 6547
_reflns_threshold_expression 'I > 2\s(I)'
_cod_data_source_file d2cc01078j2.cif
_cod_data_source_block mo_21may09wyl2_0m
_cod_depositor_comments 'Adding full bibliography for 7129838--7129841.cif.'
_cod_database_code 7129839
_shelx_shelxl_version_number 2018/3
_shelx_space_group_comment
;
The symmetry employed for this shelxl refinement is uniquely defined
by the following loop, which should always be used as a source of
symmetry information in preference to the above space-group names.
They are only intended as comments.
;
_shelx_estimated_absorpt_t_min 0.818
_shelx_estimated_absorpt_t_max 0.906

loop_
_space_group_symop_operation_xyz
'x, y, z'
'-x+1/2, -y, z+1/2'
'x+1/2, -y+1/2, -z'
'-x, y+1/2, -z+1/2'
'-x, -y, -z'
'x-1/2, y, -z-1/2'
'-x-1/2, y-1/2, z'
'x, -y-1/2, z-1/2'

loop_
_atom_site_label
_atom_site_type_symbol
_atom_site_fract_x
_atom_site_fract_y
_atom_site_fract_z
_atom_site_U_iso_or_equiv
_atom_site_adp_type
_atom_site_occupancy
_atom_site_site_symmetry_order
_atom_site_calc_flag
_atom_site_refinement_flags_posn
_atom_site_refinement_flags_adp
_atom_site_refinement_flags_occupancy
_atom_site_disorder_assembly
_atom_site_disorder_group
B1 B 0.03091(12) 0.26099(18) 0.34285(12) 0.0391(6) Uani 1 1 d . . . . .
B2 B 0.10804(12) 0.31237(18) 0.44714(12) 0.0401(6) Uani 1 1 d . . . . .
C1 C -0.00910(11) 0.23004(15) 0.28766(10) 0.0422(6) Uani 1 1 d . . . . .
C2 C -0.06516(11) 0.26823(16) 0.26624(10) 0.0462(6) Uani 1 1 d . . . . .
C3 C -0.09537(14) 0.2343(2) 0.21650(13) 0.0689(8) Uani 1 1 d . . . . .
H14 H -0.132222 0.260035 0.202026 0.083 Uiso 1 1 calc R U . . .
C4 C -0.07225(16) 0.1639(2) 0.18826(14) 0.0808(10) Uani 1 1 d . . . . .
H13 H -0.093329 0.142570 0.155042 0.097 Uiso 1 1 calc R U . . .
C5 C -0.01824(15) 0.1250(2) 0.20892(13) 0.0769(9) Uani 1 1 d . . . . .
H12 H -0.002563 0.076769 0.190380 0.092 Uiso 1 1 calc R U . . .
C6 C 0.01263(14) 0.15857(19) 0.25778(12) 0.0621(7) Uani 1 1 d . . . . .
H11 H 0.049650 0.132252 0.271366 0.075 Uiso 1 1 calc R U . . .
C7 C -0.09323(12) 0.34527(17) 0.29561(11) 0.0529(6) Uani 1 1 d . . . . .
H16 H -0.067717 0.356832 0.331288 0.064 Uiso 1 1 calc R U . . .
C8 C -0.0902(2) 0.4223(2) 0.25707(18) 0.1214(15) Uani 1 1 d . . . . .
H18A H -0.047361 0.429569 0.242571 0.182 Uiso 1 1 calc R U . . .
H18B H -0.102490 0.470878 0.279892 0.182 Uiso 1 1 calc R U . . .
H18C H -0.118957 0.415724 0.224038 0.182 Uiso 1 1 calc R U . . .
C9 C -0.16119(19) 0.3311(3) 0.3154(2) 0.1223(16) Uani 1 1 d . . . . .
H17A H -0.187820 0.321554 0.281277 0.183 Uiso 1 1 calc R U . . .
H17B H -0.176161 0.379991 0.336515 0.183 Uiso 1 1 calc R U . . .
H17C H -0.162955 0.282804 0.341155 0.183 Uiso 1 1 calc R U . . .
C10 C 0.15182(11) 0.33623(16) 0.50187(10) 0.0449(6) Uani 1 1 d . . . . .
C11 C 0.14980(13) 0.41347(19) 0.53244(11) 0.0587(7) Uani 1 1 d . . . . .
C12 C 0.19219(16) 0.4256(3) 0.58019(14) 0.0868(11) Uani 1 1 d . . . . .
H5 H 0.191054 0.476458 0.600866 0.104 Uiso 1 1 calc R U . . .
C13 C 0.23480(15) 0.3654(3) 0.59713(14) 0.0925(12) Uani 1 1 d . . . . .
H4 H 0.262519 0.375591 0.628708 0.111 Uiso 1 1 calc R U . . .
C14 C 0.23694(14) 0.2905(3) 0.56799(13) 0.0783(10) Uani 1 1 d . . . . .
H3 H 0.265851 0.249005 0.579626 0.094 Uiso 1 1 calc R U . . .
C15 C 0.19612(13) 0.27641(19) 0.52123(12) 0.0598(7) Uani 1 1 d . . . . .
H2 H 0.198069 0.224790 0.501614 0.072 Uiso 1 1 calc R U . . .
C16 C 0.10239(17) 0.4812(2) 0.51629(15) 0.0817(10) Uani 1 1 d . . . . .
H7 H 0.076800 0.459611 0.483059 0.098 Uiso 1 1 calc R U . . .
C17 C 0.1337(3) 0.5614(3) 0.4954(3) 0.175(2) Uani 1 1 d . . . . .
H9A H 0.164387 0.579663 0.524421 0.263 Uiso 1 1 calc R U . . .
H9B H 0.101679 0.604251 0.490229 0.263 Uiso 1 1 calc R U . . .
H9C H 0.154903 0.551332 0.458173 0.263 Uiso 1 1 calc R U . . .
C18 C 0.0566(2) 0.4983(3) 0.56721(17) 0.1311(18) Uani 1 1 d . . . . .
H8A H 0.030427 0.449421 0.573899 0.197 Uiso 1 1 calc R U . . .
H8B H 0.029841 0.545563 0.557397 0.197 Uiso 1 1 calc R U . . .
H8C H 0.080571 0.510786 0.602586 0.197 Uiso 1 1 calc R U . . .
C19 C 0.22508(11) 0.3492(2) 0.34654(11) 0.0553(7) Uani 1 1 d . . . . .
C20 C 0.22321(11) 0.26086(19) 0.34674(12) 0.0552(7) Uani 1 1 d . . . . .
C21 C 0.18828(12) 0.23432(17) 0.29588(12) 0.0551(7) Uani 1 1 d . . . . .
C22 C 0.16779(12) 0.30709(18) 0.26468(11) 0.0527(7) Uani 1 1 d . . . . .
C23 C 0.18945(12) 0.37912(17) 0.29667(11) 0.0535(7) Uani 1 1 d . . . . .
C24 C 0.26168(14) 0.4044(2) 0.38963(15) 0.0889(11) Uani 1 1 d . . . . .
H24A H 0.241808 0.458971 0.391725 0.133 Uiso 1 1 calc R U . . .
H24B H 0.305062 0.410478 0.376182 0.133 Uiso 1 1 calc R U . . .
H24C H 0.261404 0.378815 0.428348 0.133 Uiso 1 1 calc R U . . .
C25 C 0.26015(15) 0.2022(2) 0.38645(15) 0.0908(12) Uani 1 1 d . . . . .
H25A H 0.279870 0.234011 0.417866 0.136 Uiso 1 1 calc R U . . .
H25B H 0.292616 0.174058 0.363652 0.136 Uiso 1 1 calc R U . . .
H25C H 0.231579 0.161162 0.403218 0.136 Uiso 1 1 calc R U . . .
C26 C 0.18534(17) 0.1449(2) 0.27369(17) 0.0913(11) Uani 1 1 d . . . . .
H26A H 0.174491 0.107924 0.306009 0.137 Uiso 1 1 calc R U . . .
H26B H 0.226271 0.129060 0.257760 0.137 Uiso 1 1 calc R U . . .
H26C H 0.153396 0.140513 0.243133 0.137 Uiso 1 1 calc R U . . .
C27 C 0.13413(15) 0.3090(2) 0.20584(12) 0.0824(10) Uani 1 1 d . . . . .
H27A H 0.109196 0.258479 0.201226 0.124 Uiso 1 1 calc R U . . .
H27B H 0.165167 0.312348 0.174429 0.124 Uiso 1 1 calc R U . . .
H27C H 0.106439 0.357278 0.204158 0.124 Uiso 1 1 calc R U . . .
C28 C 0.18382(17) 0.4691(2) 0.27593(15) 0.0887(11) Uani 1 1 d . . . . .
H28A H 0.143799 0.476631 0.255609 0.133 Uiso 1 1 calc R U . . .
H28B H 0.218449 0.481827 0.249313 0.133 Uiso 1 1 calc R U . . .
H28C H 0.185625 0.506243 0.309636 0.133 Uiso 1 1 calc R U . . .
C29 C 0.02816(13) 0.14962(18) 0.51666(11) 0.0542(7) Uani 1 1 d . . . . .
C30 C 0.06905(12) 0.10402(17) 0.47848(12) 0.0534(7) Uani 1 1 d . . . . .
C31 C 0.03370(13) 0.08110(17) 0.42696(12) 0.0562(7) Uani 1 1 d . . . . .
C32 C -0.02933(12) 0.11163(17) 0.43333(11) 0.0522(6) Uani 1 1 d . . . . .
C33 C -0.03339(12) 0.15620(17) 0.48825(12) 0.0521(6) Uani 1 1 d . . . . .
C34 C 0.04446(17) 0.1824(2) 0.57742(12) 0.0877(11) Uani 1 1 d . . . . .
H34A H 0.036987 0.138959 0.606409 0.132 Uiso 1 1 calc R U . . .
H34B H 0.018107 0.230384 0.586302 0.132 Uiso 1 1 calc R U . . .
H34C H 0.088707 0.198691 0.578437 0.132 Uiso 1 1 calc R U . . .
C35 C 0.13456(14) 0.0705(2) 0.49260(16) 0.0868(11) Uani 1 1 d . . . . .
H35A H 0.151336 0.099372 0.526773 0.130 Uiso 1 1 calc R U . . .
H35B H 0.162378 0.079589 0.459203 0.130 Uiso 1 1 calc R U . . .
H35C H 0.131853 0.011169 0.500852 0.130 Uiso 1 1 calc R U . . .
C36 C 0.05726(18) 0.0219(2) 0.37958(15) 0.0884(11) Uani 1 1 d . . . . .
H36A H 0.099623 0.038077 0.367602 0.133 Uiso 1 1 calc R U . . .
H36B H 0.029067 0.024268 0.345887 0.133 Uiso 1 1 calc R U . . .
H36C H 0.058130 -0.034656 0.394987 0.133 Uiso 1 1 calc R U . . .
C37 C -0.08373(15) 0.0956(2) 0.39139(14) 0.0834(10) Uani 1 1 d . . . . .
H37A H -0.068950 0.101137 0.351137 0.125 Uiso 1 1 calc R U . . .
H37B H -0.117244 0.135730 0.398641 0.125 Uiso 1 1 calc R U . . .
H37C H -0.099868 0.039479 0.397514 0.125 Uiso 1 1 calc R U . . .
C38 C -0.09283(15) 0.1930(2) 0.51558(16) 0.0851(11) Uani 1 1 d . . . . .
H38A H -0.115894 0.149521 0.536200 0.128 Uiso 1 1 calc R U . . .
H38B H -0.119411 0.216346 0.484859 0.128 Uiso 1 1 calc R U . . .
H38C H -0.081145 0.236679 0.543129 0.128 Uiso 1 1 calc R U . . .
H1A H 0.0553(10) 0.3433(14) 0.3313(9) 0.043(6) Uiso 1 1 d . . . . .
H1B H 0.1067(11) 0.3832(15) 0.4023(10) 0.058(7) Uiso 1 1 d . . . . .
H2A H 0.0405(10) 0.3122(14) 0.4641(10) 0.045(6) Uiso 1 1 d . . . . .
H2B H -0.0121(11) 0.2820(14) 0.3949(10) 0.046(6) Uiso 1 1 d . . . . .
Ru1 Ru 0.12211(2) 0.31216(2) 0.35536(2) 0.03566(7) Uani 1 1 d . . . . .
Ru2 Ru 0.03533(2) 0.22457(2) 0.43197(2) 0.03598(7) Uani 1 1 d . . . . .

loop_
_atom_site_aniso_label
_atom_site_aniso_U_11
_atom_site_aniso_U_22
_atom_site_aniso_U_33
_atom_site_aniso_U_23
_atom_site_aniso_U_13
_atom_site_aniso_U_12
B1 0.0350(13) 0.0414(16) 0.0409(14) 0.0018(12) -0.0005(11) 0.0055(12)
B2 0.0366(14) 0.0433(16) 0.0405(14) 0.0016(12) -0.0012(11) 0.0036(12)
C1 0.0400(12) 0.0503(15) 0.0365(12) 0.0024(11) -0.0016(10) -0.0064(11)
C2 0.0458(14) 0.0528(16) 0.0399(13) 0.0048(12) -0.0098(11) -0.0069(12)
C3 0.0624(18) 0.081(2) 0.0629(18) -0.0099(17) -0.0277(15) 0.0066(17)
C4 0.081(2) 0.096(3) 0.065(2) -0.0249(18) -0.0316(17) 0.002(2)
C5 0.082(2) 0.082(2) 0.0663(19) -0.0275(17) -0.0102(17) 0.0087(18)
C6 0.0573(17) 0.071(2) 0.0579(17) -0.0094(15) -0.0120(14) 0.0091(15)
C7 0.0533(15) 0.0553(16) 0.0502(15) 0.0047(13) -0.0168(12) 0.0043(13)
C8 0.193(5) 0.060(2) 0.111(3) 0.020(2) 0.002(3) 0.003(3)
C9 0.089(3) 0.109(3) 0.168(4) -0.040(3) 0.055(3) -0.009(2)
C10 0.0397(13) 0.0585(16) 0.0365(13) 0.0017(11) -0.0019(11) -0.0040(12)
C11 0.0577(16) 0.073(2) 0.0457(15) -0.0129(14) -0.0059(13) -0.0054(15)
C12 0.076(2) 0.117(3) 0.068(2) -0.041(2) -0.0160(17) -0.008(2)
C13 0.058(2) 0.163(4) 0.057(2) -0.019(2) -0.0204(16) -0.003(2)
C14 0.0525(18) 0.125(3) 0.0572(18) 0.012(2) -0.0134(15) 0.0124(18)
C15 0.0514(15) 0.074(2) 0.0537(16) 0.0047(14) -0.0083(13) 0.0027(15)
C16 0.098(3) 0.071(2) 0.076(2) -0.0283(18) -0.0182(19) 0.010(2)
C17 0.223(6) 0.084(3) 0.218(6) 0.029(4) -0.014(5) -0.002(4)
C18 0.114(3) 0.170(5) 0.110(3) -0.051(3) -0.016(3) 0.063(3)
C19 0.0325(13) 0.080(2) 0.0532(16) 0.0017(14) 0.0049(11) -0.0107(13)
C20 0.0345(13) 0.074(2) 0.0568(16) 0.0168(14) 0.0117(12) 0.0065(13)
C21 0.0469(14) 0.0575(18) 0.0611(17) 0.0006(14) 0.0193(13) 0.0049(13)
C22 0.0472(15) 0.0728(19) 0.0380(13) 0.0039(13) 0.0074(11) -0.0023(14)
C23 0.0497(15) 0.0560(17) 0.0549(16) 0.0107(13) 0.0100(12) -0.0063(13)
C24 0.0551(19) 0.129(3) 0.083(2) -0.011(2) -0.0023(16) -0.038(2)
C25 0.0530(18) 0.132(3) 0.088(2) 0.045(2) 0.0170(17) 0.041(2)
C26 0.089(2) 0.066(2) 0.119(3) -0.018(2) 0.034(2) 0.0132(19)
C27 0.080(2) 0.125(3) 0.0421(16) 0.0041(17) 0.0003(15) -0.004(2)
C28 0.096(3) 0.065(2) 0.106(3) 0.0276(19) 0.020(2) -0.0094(19)
C29 0.0630(17) 0.0594(17) 0.0402(14) 0.0138(12) -0.0025(12) -0.0129(14)
C30 0.0489(15) 0.0504(16) 0.0610(17) 0.0207(13) 0.0031(13) 0.0019(13)
C31 0.0651(18) 0.0440(15) 0.0597(17) 0.0068(13) 0.0125(14) -0.0043(13)
C32 0.0511(15) 0.0491(16) 0.0565(16) 0.0078(13) -0.0020(12) -0.0138(12)
C33 0.0474(15) 0.0522(16) 0.0566(16) 0.0096(13) 0.0129(12) -0.0038(12)
C34 0.110(3) 0.110(3) 0.0433(17) 0.0157(17) -0.0066(17) -0.032(2)
C35 0.065(2) 0.072(2) 0.123(3) 0.042(2) -0.0049(19) 0.0109(17)
C36 0.126(3) 0.0512(19) 0.088(2) -0.0073(17) 0.028(2) 0.006(2)
C37 0.076(2) 0.087(2) 0.087(2) 0.0131(19) -0.0194(18) -0.0400(19)
C38 0.067(2) 0.080(2) 0.109(3) 0.016(2) 0.042(2) 0.0052(17)
Ru1 0.03215(10) 0.04013(12) 0.03470(10) 0.00249(8) -0.00265(8) -0.00054(8)
Ru2 0.03205(10) 0.04181(12) 0.03408(10) 0.00153(8) -0.00106(8) 0.00037(8)

loop_
_atom_type_symbol
_atom_type_description
_atom_type_scat_dispersion_real
_atom_type_scat_dispersion_imag
_atom_type_scat_source
C C 0.0033 0.0016 'International Tables Vol C Tables 4.2.6.8 and 6.1.1.4'
H H 0.0000 0.0000 'International Tables Vol C Tables 4.2.6.8 and 6.1.1.4'
B B 0.0013 0.0007 'International Tables Vol C Tables 4.2.6.8 and 6.1.1.4'
Ru Ru -1.2594 0.8363 'International Tables Vol C Tables 4.2.6.8 and 6.1.1.4'

loop_
_geom_angle_atom_site_label_1
_geom_angle_atom_site_label_2
_geom_angle_atom_site_label_3
_geom_angle
_geom_angle_site_symmetry_1
_geom_angle_site_symmetry_3
_geom_angle_publ_flag
C1 B1 Ru2 133.94(18) . . ?
C1 B1 Ru1 135.32(18) . . ?
Ru2 B1 Ru1 86.43(10) . . ?
C1 B1 H1A 109.3(9) . . ?
Ru2 B1 H1A 114.4(8) . . ?
Ru1 B1 H1A 49.0(9) . . ?
C1 B1 H2B 111.3(9) . . ?
Ru2 B1 H2B 49.0(8) . . ?
Ru1 B1 H2B 110.6(8) . . ?
H1A B1 H2B 98.8(12) . . ?
C10 B2 Ru1 133.64(18) . . ?
C10 B2 Ru2 135.09(19) . . ?
Ru1 B2 Ru2 86.56(10) . . ?
C10 B2 H1B 110.6(9) . . ?
Ru1 B2 H1B 48.9(9) . . ?
Ru2 B2 H1B 111.9(9) . . ?
C10 B2 H2A 110.9(9) . . ?
Ru1 B2 H2A 113.2(9) . . ?
Ru2 B2 H2A 48.6(9) . . ?
H1B B2 H2A 99.1(12) . . ?
C6 C1 C2 117.2(2) . . ?
C6 C1 B1 117.4(2) . . ?
C2 C1 B1 125.4(2) . . ?
C3 C2 C1 119.1(2) . . ?
C3 C2 C7 119.3(2) . . ?
C1 C2 C7 121.6(2) . . ?
C4 C3 C2 121.8(3) . . ?
C4 C3 H14 119.1 . . ?
C2 C3 H14 119.1 . . ?
C5 C4 C3 120.0(3) . . ?
C5 C4 H13 120.0 . . ?
C3 C4 H13 120.0 . . ?
C4 C5 C6 118.9(3) . . ?
C4 C5 H12 120.6 . . ?
C6 C5 H12 120.6 . . ?
C5 C6 C1 123.0(3) . . ?
C5 C6 H11 118.5 . . ?
C1 C6 H11 118.5 . . ?
C8 C7 C9 109.4(3) . . ?
C8 C7 C2 113.0(3) . . ?
C9 C7 C2 112.1(2) . . ?
C8 C7 H16 107.4 . . ?
C9 C7 H16 107.4 . . ?
C2 C7 H16 107.4 . . ?
C7 C8 H18A 109.5 . . ?
C7 C8 H18B 109.5 . . ?
H18A C8 H18B 109.5 . . ?
C7 C8 H18C 109.5 . . ?
H18A C8 H18C 109.5 . . ?
H18B C8 H18C 109.5 . . ?
C7 C9 H17A 109.5 . . ?
C7 C9 H17B 109.5 . . ?
H17A C9 H17B 109.5 . . ?
C7 C9 H17C 109.5 . . ?
H17A C9 H17C 109.5 . . ?
H17B C9 H17C 109.5 . . ?
C15 C10 C11 117.4(2) . . ?
C15 C10 B2 117.7(2) . . ?
C11 C10 B2 124.9(2) . . ?
C10 C11 C12 118.3(3) . . ?
C10 C11 C16 121.6(2) . . ?
C12 C11 C16 120.1(3) . . ?
C13 C12 C11 122.0(3) . . ?
C13 C12 H5 119.0 . . ?
C11 C12 H5 119.0 . . ?
C14 C13 C12 120.0(3) . . ?
C14 C13 H4 120.0 . . ?
C12 C13 H4 120.0 . . ?
C13 C14 C15 119.5(3) . . ?
C13 C14 H3 120.3 . . ?
C15 C14 H3 120.3 . . ?
C14 C15 C10 122.8(3) . . ?
C14 C15 H2 118.6 . . ?
C10 C15 H2 118.6 . . ?
C17 C16 C11 113.1(3) . . ?
C17 C16 C18 111.0(4) . . ?
C11 C16 C18 111.1(3) . . ?
C17 C16 H7 107.1 . . ?
C11 C16 H7 107.1 . . ?
C18 C16 H7 107.1 . . ?
C16 C17 H9A 109.5 . . ?
C16 C17 H9B 109.5 . . ?
H9A C17 H9B 109.5 . . ?
C16 C17 H9C 109.5 . . ?
H9A C17 H9C 109.5 . . ?
H9B C17 H9C 109.5 . . ?
C16 C18 H8A 109.5 . . ?
C16 C18 H8B 109.5 . . ?
H8A C18 H8B 109.5 . . ?
C16 C18 H8C 109.5 . . ?
H8A C18 H8C 109.5 . . ?
H8B C18 H8C 109.5 . . ?
C20 C19 C23 108.7(2) . . ?
C20 C19 C24 126.1(3) . . ?
C23 C19 C24 125.1(3) . . ?
C20 C19 Ru1 73.18(14) . . ?
C23 C19 Ru1 69.84(14) . . ?
C24 C19 Ru1 125.50(19) . . ?
C19 C20 C21 107.9(2) . . ?
C19 C20 C25 127.3(3) . . ?
C21 C20 C25 124.0(3) . . ?
C19 C20 Ru1 70.63(14) . . ?
C21 C20 Ru1 72.35(14) . . ?
C25 C20 Ru1 130.42(18) . . ?
C22 C21 C20 108.2(2) . . ?
C22 C21 C26 126.2(3) . . ?
C20 C21 C26 124.5(3) . . ?
C22 C21 Ru1 70.57(14) . . ?
C20 C21 Ru1 71.33(15) . . ?
C26 C21 Ru1 132.71(19) . . ?
C21 C22 C23 107.9(2) . . ?
C21 C22 C27 126.5(3) . . ?
C23 C22 C27 125.4(3) . . ?
C21 C22 Ru1 73.08(14) . . ?
C23 C22 Ru1 69.44(14) . . ?
C27 C22 Ru1 126.83(19) . . ?
C22 C23 C19 107.3(2) . . ?
C22 C23 C28 125.4(3) . . ?
C19 C23 C28 126.8(3) . . ?
C22 C23 Ru1 73.32(14) . . ?
C19 C23 Ru1 72.69(14) . . ?
C28 C23 Ru1 126.3(2) . . ?
C19 C24 H24A 109.5 . . ?
C19 C24 H24B 109.5 . . ?
H24A C24 H24B 109.5 . . ?
C19 C24 H24C 109.5 . . ?
H24A C24 H24C 109.5 . . ?
H24B C24 H24C 109.5 . . ?
C20 C25 H25A 109.5 . . ?
C20 C25 H25B 109.5 . . ?
H25A C25 H25B 109.5 . . ?
C20 C25 H25C 109.5 . . ?
H25A C25 H25C 109.5 . . ?
H25B C25 H25C 109.5 . . ?
C21 C26 H26A 109.5 . . ?
C21 C26 H26B 109.5 . . ?
H26A C26 H26B 109.5 . . ?
C21 C26 H26C 109.5 . . ?
H26A C26 H26C 109.5 . . ?
H26B C26 H26C 109.5 . . ?
C22 C27 H27A 109.5 . . ?
C22 C27 H27B 109.5 . . ?
H27A C27 H27B 109.5 . . ?
C22 C27 H27C 109.5 . . ?
H27A C27 H27C 109.5 . . ?
H27B C27 H27C 109.5 . . ?
C23 C28 H28A 109.5 . . ?
C23 C28 H28B 109.5 . . ?
H28A C28 H28B 109.5 . . ?
C23 C28 H28C 109.5 . . ?
H28A C28 H28C 109.5 . . ?
H28B C28 H28C 109.5 . . ?
C30 C29 C33 108.0(2) . . ?
C30 C29 C34 126.4(3) . . ?
C33 C29 C34 125.6(3) . . ?
C30 C29 Ru2 73.45(14) . . ?
C33 C29 Ru2 69.25(13) . . ?
C34 C29 Ru2 125.0(2) . . ?
C29 C30 C31 108.2(2) . . ?
C29 C30 C35 127.2(3) . . ?
C31 C30 C35 123.8(3) . . ?
C29 C30 Ru2 70.36(14) . . ?
C31 C30 Ru2 71.39(15) . . ?
C35 C30 Ru2 132.22(19) . . ?
C32 C31 C30 108.3(2) . . ?
C32 C31 C36 126.3(3) . . ?
C30 C31 C36 124.6(3) . . ?
C32 C31 Ru2 70.51(15) . . ?
C30 C31 Ru2 72.34(15) . . ?
C36 C31 Ru2 130.86(19) . . ?
C31 C32 C33 108.3(2) . . ?
C31 C32 C37 125.9(3) . . ?
C33 C32 C37 125.8(3) . . ?
C31 C32 Ru2 73.14(15) . . ?
C33 C32 Ru2 69.64(14) . . ?
C37 C32 Ru2 125.73(19) . . ?
C32 C33 C29 107.2(2) . . ?
C32 C33 C38 126.6(3) . . ?
C29 C33 C38 125.8(3) . . ?
C32 C33 Ru2 72.95(14) . . ?
C29 C33 Ru2 73.01(14) . . ?
C38 C33 Ru2 125.7(2) . . ?
C29 C34 H34A 109.5 . . ?
C29 C34 H34B 109.5 . . ?
H34A C34 H34B 109.5 . . ?
C29 C34 H34C 109.5 . . ?
H34A C34 H34C 109.5 . . ?
H34B C34 H34C 109.5 . . ?
C30 C35 H35A 109.5 . . ?
C30 C35 H35B 109.5 . . ?
H35A C35 H35B 109.5 . . ?
C30 C35 H35C 109.5 . . ?
H35A C35 H35C 109.5 . . ?
H35B C35 H35C 109.5 . . ?
C31 C36 H36A 109.5 . . ?
C31 C36 H36B 109.5 . . ?
H36A C36 H36B 109.5 . . ?
C31 C36 H36C 109.5 . . ?
H36A C36 H36C 109.5 . . ?
H36B C36 H36C 109.5 . . ?
C32 C37 H37A 109.5 . . ?
C32 C37 H37B 109.5 . . ?
H37A C37 H37B 109.5 . . ?
C32 C37 H37C 109.5 . . ?
H37A C37 H37C 109.5 . . ?
H37B C37 H37C 109.5 . . ?
C33 C38 H38A 109.5 . . ?
C33 C38 H38B 109.5 . . ?
H38A C38 H38B 109.5 . . ?
C33 C38 H38C 109.5 . . ?
H38A C38 H38C 109.5 . . ?
H38B C38 H38C 109.5 . . ?
B2 Ru1 B1 90.30(10) . . ?
B2 Ru1 C23 133.06(11) . . ?
B1 Ru1 C23 133.55(10) . . ?
B2 Ru1 C19 102.88(10) . . ?
B1 Ru1 C19 165.01(10) . . ?
C23 Ru1 C19 37.47(9) . . ?
B2 Ru1 C22 162.91(10) . . ?
B1 Ru1 C22 104.52(10) . . ?
C23 Ru1 C22 37.24(9) . . ?
C19 Ru1 C22 61.45(9) . . ?
B2 Ru1 C20 102.49(10) . . ?
B1 Ru1 C20 134.22(11) . . ?
C23 Ru1 C20 61.78(10) . . ?
C19 Ru1 C20 36.18(10) . . ?
C22 Ru1 C20 61.05(9) . . ?
B2 Ru1 C21 131.73(10) . . ?
B1 Ru1 C21 105.27(10) . . ?
C23 Ru1 C21 61.50(10) . . ?
C19 Ru1 C21 60.56(10) . . ?
C22 Ru1 C21 36.36(9) . . ?
C20 Ru1 C21 36.32(10) . . ?
B2 Ru1 Ru2 46.78(8) . . ?
B1 Ru1 Ru2 46.75(7) . . ?
C23 Ru1 Ru2 179.61(7) . . ?
C19 Ru1 Ru2 142.17(7) . . ?
C22 Ru1 Ru2 142.78(7) . . ?
C20 Ru1 Ru2 117.85(7) . . ?
C21 Ru1 Ru2 118.29(7) . . ?
B2 Ru1 H1A 102.4(7) . . ?
B1 Ru1 H1A 42.9(8) . . ?
C23 Ru1 H1A 102.1(8) . . ?
C19 Ru1 H1A 137.6(8) . . ?
C22 Ru1 H1A 94.3(7) . . ?
C20 Ru1 H1A 155.0(7) . . ?
C21 Ru1 H1A 120.2(8) . . ?
Ru2 Ru1 H1A 78.3(8) . . ?
B2 Ru1 H1B 46.1(9) . . ?
B1 Ru1 H1B 100.5(8) . . ?
C23 Ru1 H1B 100.8(9) . . ?
C19 Ru1 H1B 93.9(8) . . ?
C22 Ru1 H1B 135.9(9) . . ?
C20 Ru1 H1B 120.1(8) . . ?
C21 Ru1 H1B 154.3(8) . . ?
Ru2 Ru1 H1B 79.3(8) . . ?
H1A Ru1 H1B 80.0(11) . . ?
B1 Ru2 B2 90.26(10) . . ?
B1 Ru2 C33 131.28(10) . . ?
B2 Ru2 C33 135.18(10) . . ?
B1 Ru2 C32 101.96(10) . . ?
B2 Ru2 C32 165.43(10) . . ?
C33 Ru2 C32 37.41(9) . . ?
B1 Ru2 C29 162.90(11) . . ?
B2 Ru2 C29 105.20(10) . . ?
C33 Ru2 C29 37.75(9) . . ?
C32 Ru2 C29 61.76(9) . . ?
B1 Ru2 C31 103.18(10) . . ?
B2 Ru2 C31 133.19(10) . . ?
C33 Ru2 C31 61.75(10) . . ?
C32 Ru2 C31 36.36(9) . . ?
C29 Ru2 C31 60.89(10) . . ?
B1 Ru2 C30 133.07(10) . . ?
B2 Ru2 C30 104.93(10) . . ?
C33 Ru2 C30 61.76(9) . . ?
C32 Ru2 C30 60.86(9) . . ?
C29 Ru2 C30 36.19(10) . . ?
C31 Ru2 C30 36.26(9) . . ?
B1 Ru2 Ru1 46.82(7) . . ?
B2 Ru2 Ru1 46.66(7) . . ?
C33 Ru2 Ru1 178.07(7) . . ?
C32 Ru2 Ru1 141.02(7) . . ?
C29 Ru2 Ru1 143.93(7) . . ?
C31 Ru2 Ru1 117.66(6) . . ?
C30 Ru2 Ru1 119.01(6) . . ?
B1 Ru2 H2A 101.5(8) . . ?
B2 Ru2 H2A 44.3(8) . . ?
C33 Ru2 H2A 102.5(8) . . ?
C32 Ru2 H2A 137.9(8) . . ?
C29 Ru2 H2A 94.7(8) . . ?
C31 Ru2 H2A 155.2(8) . . ?
C30 Ru2 H2A 120.5(8) . . ?
Ru1 Ru2 H2A 78.7(8) . . ?
B1 Ru2 H2B 46.2(8) . . ?
B2 Ru2 H2B 99.1(8) . . ?
C33 Ru2 H2B 100.2(8) . . ?
C32 Ru2 H2B 95.1(8) . . ?
C29 Ru2 H2B 135.0(8) . . ?
C31 Ru2 H2B 122.6(8) . . ?
C30 Ru2 H2B 155.9(8) . . ?
Ru1 Ru2 H2B 78.5(8) . . ?
H2A Ru2 H2B 77.1(11) . . ?

loop_
_geom_bond_atom_site_label_1
_geom_bond_atom_site_label_2
_geom_bond_distance
_geom_bond_site_symmetry_2
_geom_bond_publ_flag
B1 C1 1.574(3) . ?
B1 Ru2 2.087(3) . ?
B1 Ru1 2.089(3) . ?
B1 H1A 1.42(2) . ?
B1 H2B 1.51(2) . ?
B2 C10 1.579(3) . ?
B2 Ru1 2.083(3) . ?
B2 Ru2 2.087(3) . ?
B2 H1B 1.51(2) . ?
B2 H2A 1.46(2) . ?
C1 C6 1.393(4) . ?
C1 C2 1.403(3) . ?
C2 C3 1.392(3) . ?
C2 C7 1.506(4) . ?
C3 C4 1.371(4) . ?
C3 H14 0.9300 . ?
C4 C5 1.366(4) . ?
C4 H13 0.9300 . ?
C5 C6 1.380(4) . ?
C5 H12 0.9300 . ?
C6 H11 0.9300 . ?
C7 C8 1.497(4) . ?
C7 C9 1.505(4) . ?
C7 H16 0.9800 . ?
C8 H18A 0.9600 . ?
C8 H18B 0.9600 . ?
C8 H18C 0.9600 . ?
C9 H17A 0.9600 . ?
C9 H17B 0.9600 . ?
C9 H17C 0.9600 . ?
C10 C15 1.394(4) . ?
C10 C11 1.404(4) . ?
C11 C12 1.404(4) . ?
C11 C16 1.505(4) . ?
C12 C13 1.359(5) . ?
C12 H5 0.9300 . ?
C13 C14 1.356(5) . ?
C13 H4 0.9300 . ?
C14 C15 1.372(4) . ?
C14 H3 0.9300 . ?
C15 H2 0.9300 . ?
C16 C17 1.503(6) . ?
C16 C18 1.516(5) . ?
C16 H7 0.9800 . ?
C17 H9A 0.9600 . ?
C17 H9B 0.9600 . ?
C17 H9C 0.9600 . ?
C18 H8A 0.9600 . ?
C18 H8B 0.9600 . ?
C18 H8C 0.9600 . ?
C19 C20 1.401(4) . ?
C19 C23 1.426(4) . ?
C19 C24 1.512(4) . ?
C19 Ru1 2.238(2) . ?
C20 C21 1.420(4) . ?
C20 C25 1.501(4) . ?
C20 Ru1 2.271(2) . ?
C21 C22 1.415(4) . ?
C21 C26 1.503(4) . ?
C21 Ru1 2.284(2) . ?
C22 C23 1.423(4) . ?
C22 C27 1.498(4) . ?
C22 Ru1 2.252(2) . ?
C23 C28 1.504(4) . ?
C23 Ru1 2.201(2) . ?
C24 H24A 0.9600 . ?
C24 H24B 0.9600 . ?
C24 H24C 0.9600 . ?
C25 H25A 0.9600 . ?
C25 H25B 0.9600 . ?
C25 H25C 0.9600 . ?
C26 H26A 0.9600 . ?
C26 H26B 0.9600 . ?
C26 H26C 0.9600 . ?
C27 H27A 0.9600 . ?
C27 H27B 0.9600 . ?
C27 H27C 0.9600 . ?
C28 H28A 0.9600 . ?
C28 H28B 0.9600 . ?
C28 H28C 0.9600 . ?
C29 C30 1.410(4) . ?
C29 C33 1.439(3) . ?
C29 C34 1.500(4) . ?
C29 Ru2 2.248(2) . ?
C30 C31 1.420(4) . ?
C30 C35 1.501(4) . ?
C30 Ru2 2.288(2) . ?
C31 C32 1.410(4) . ?
C31 C36 1.502(4) . ?
C31 Ru2 2.276(3) . ?
C32 C33 1.424(4) . ?
C32 C37 1.498(4) . ?
C32 Ru2 2.242(2) . ?
C33 C38 1.503(4) . ?
C33 Ru2 2.198(2) . ?
C34 H34A 0.9600 . ?
C34 H34B 0.9600 . ?
C34 H34C 0.9600 . ?
C35 H35A 0.9600 . ?
C35 H35B 0.9600 . ?
C35 H35C 0.9600 . ?
C36 H36A 0.9600 . ?
C36 H36B 0.9600 . ?
C36 H36C 0.9600 . ?
C37 H37A 0.9600 . ?
C37 H37B 0.9600 . ?
C37 H37C 0.9600 . ?
C38 H38A 0.9600 . ?
C38 H38B 0.9600 . ?
C38 H38C 0.9600 . ?
Ru1 Ru2 2.8592(3) . ?
Ru1 H1A 1.58(2) . ?
Ru1 H1B 1.58(2) . ?
Ru2 H2A 1.57(2) . ?
Ru2 H2B 1.58(2) . ?

loop_
_geom_torsion_atom_site_label_1
_geom_torsion_atom_site_label_2
_geom_torsion_atom_site_label_3
_geom_torsion_atom_site_label_4
_geom_torsion
_geom_torsion_site_symmetry_1
_geom_torsion_site_symmetry_2
_geom_torsion_site_symmetry_3
_geom_torsion_site_symmetry_4
_geom_torsion_publ_flag
Ru2 B1 C1 C6 -81.4(3) . . . . ?
Ru1 B1 C1 C6 67.0(3) . . . . ?
Ru2 B1 C1 C2 98.2(3) . . . . ?
Ru1 B1 C1 C2 -113.4(3) . . . . ?
C6 C1 C2 C3 -0.9(4) . . . . ?
B1 C1 C2 C3 179.5(2) . . . . ?
C6 C1 C2 C7 179.4(2) . . . . ?
B1 C1 C2 C7 -0.2(4) . . . . ?
C1 C2 C3 C4 0.8(4) . . . . ?
C7 C2 C3 C4 -179.5(3) . . . . ?
C2 C3 C4 C5 0.1(5) . . . . ?
C3 C4 C5 C6 -0.9(5) . . . . ?
C4 C5 C6 C1 0.7(5) . . . . ?
C2 C1 C6 C5 0.2(4) . . . . ?
B1 C1 C6 C5 179.8(3) . . . . ?
C3 C2 C7 C8 -66.4(4) . . . . ?
C1 C2 C7 C8 113.3(3) . . . . ?
C3 C2 C7 C9 57.8(4) . . . . ?
C1 C2 C7 C9 -122.5(3) . . . . ?
Ru1 B2 C10 C15 -80.4(3) . . . . ?
Ru2 B2 C10 C15 66.6(3) . . . . ?
Ru1 B2 C10 C11 99.2(3) . . . . ?
Ru2 B2 C10 C11 -113.8(3) . . . . ?
C15 C10 C11 C12 0.0(4) . . . . ?
B2 C10 C11 C12 -179.6(3) . . . . ?
C15 C10 C11 C16 -178.1(3) . . . . ?
B2 C10 C11 C16 2.2(4) . . . . ?
C10 C11 C12 C13 0.4(5) . . . . ?
C16 C11 C12 C13 178.5(3) . . . . ?
C11 C12 C13 C14 -0.6(6) . . . . ?
C12 C13 C14 C15 0.4(5) . . . . ?
C13 C14 C15 C10 0.0(5) . . . . ?
C11 C10 C15 C14 -0.2(4) . . . . ?
B2 C10 C15 C14 179.5(3) . . . . ?
C10 C11 C16 C17 -117.8(4) . . . . ?
C12 C11 C16 C17 64.1(4) . . . . ?
C10 C11 C16 C18 116.6(3) . . . . ?
C12 C11 C16 C18 -61.5(4) . . . . ?
C23 C19 C20 C21 2.0(3) . . . . ?
C24 C19 C20 C21 -174.8(2) . . . . ?
Ru1 C19 C20 C21 63.16(17) . . . . ?
C23 C19 C20 C25 172.2(2) . . . . ?
C24 C19 C20 C25 -4.6(4) . . . . ?
Ru1 C19 C20 C25 -126.6(3) . . . . ?
C23 C19 C20 Ru1 -61.18(17) . . . . ?
C24 C19 C20 Ru1 122.0(3) . . . . ?
C19 C20 C21 C22 -0.8(3) . . . . ?
C25 C20 C21 C22 -171.4(2) . . . . ?
Ru1 C20 C21 C22 61.25(17) . . . . ?
C19 C20 C21 C26 168.4(2) . . . . ?
C25 C20 C21 C26 -2.2(4) . . . . ?
Ru1 C20 C21 C26 -129.5(3) . . . . ?
C19 C20 C21 Ru1 -62.05(17) . . . . ?
C25 C20 C21 Ru1 127.3(2) . . . . ?
C20 C21 C22 C23 -0.7(3) . . . . ?
C26 C21 C22 C23 -169.7(3) . . . . ?
Ru1 C21 C22 C23 61.06(17) . . . . ?
C20 C21 C22 C27 174.6(2) . . . . ?
C26 C21 C22 C27 5.6(4) . . . . ?
Ru1 C21 C22 C27 -123.7(3) . . . . ?
C20 C21 C22 Ru1 -61.73(17) . . . . ?
C26 C21 C22 Ru1 129.3(3) . . . . ?
C21 C22 C23 C19 1.9(3) . . . . ?
C27 C22 C23 C19 -173.5(2) . . . . ?
Ru1 C22 C23 C19 65.27(17) . . . . ?
C21 C22 C23 C28 173.5(3) . . . . ?
C27 C22 C23 C28 -1.8(4) . . . . ?
Ru1 C22 C23 C28 -123.1(3) . . . . ?
C21 C22 C23 Ru1 -63.40(17) . . . . ?
C27 C22 C23 Ru1 121.3(3) . . . . ?
C20 C19 C23 C22 -2.4(3) . . . . ?
C24 C19 C23 C22 174.4(2) . . . . ?
Ru1 C19 C23 C22 -65.69(17) . . . . ?
C20 C19 C23 C28 -173.9(3) . . . . ?
C24 C19 C23 C28 2.9(4) . . . . ?
Ru1 C19 C23 C28 122.8(3) . . . . ?
C20 C19 C23 Ru1 63.31(17) . . . . ?
C24 C19 C23 Ru1 -119.9(3) . . . . ?
C33 C29 C30 C31 -0.7(3) . . . . ?
C34 C29 C30 C31 176.7(3) . . . . ?
Ru2 C29 C30 C31 -61.71(18) . . . . ?
C33 C29 C30 C35 -170.3(3) . . . . ?
C34 C29 C30 C35 7.1(5) . . . . ?
Ru2 C29 C30 C35 128.7(3) . . . . ?
C33 C29 C30 Ru2 61.00(17) . . . . ?
C34 C29 C30 Ru2 -121.6(3) . . . . ?
C29 C30 C31 C32 -0.6(3) . . . . ?
C35 C30 C31 C32 169.4(2) . . . . ?
Ru2 C30 C31 C32 -61.67(18) . . . . ?
C29 C30 C31 C36 -171.0(3) . . . . ?
C35 C30 C31 C36 -1.0(4) . . . . ?
Ru2 C30 C31 C36 127.9(3) . . . . ?
C29 C30 C31 Ru2 61.05(18) . . . . ?
C35 C30 C31 Ru2 -128.9(3) . . . . ?
C30 C31 C32 C33 1.7(3) . . . . ?
C36 C31 C32 C33 171.9(3) . . . . ?
Ru2 C31 C32 C33 -61.12(18) . . . . ?
C30 C31 C32 C37 -174.9(3) . . . . ?
C36 C31 C32 C37 -4.7(4) . . . . ?
Ru2 C31 C32 C37 122.3(3) . . . . ?
C30 C31 C32 Ru2 62.84(18) . . . . ?
C36 C31 C32 Ru2 -127.0(3) . . . . ?
C31 C32 C33 C29 -2.1(3) . . . . ?
C37 C32 C33 C29 174.5(3) . . . . ?
Ru2 C32 C33 C29 -65.50(17) . . . . ?
C31 C32 C33 C38 -174.5(3) . . . . ?
C37 C32 C33 C38 2.1(4) . . . . ?
Ru2 C32 C33 C38 122.1(3) . . . . ?
C31 C32 C33 Ru2 63.35(18) . . . . ?
C37 C32 C33 Ru2 -120.0(3) . . . . ?
C30 C29 C33 C32 1.8(3) . . . . ?
C34 C29 C33 C32 -175.7(3) . . . . ?
Ru2 C29 C33 C32 65.46(17) . . . . ?
C30 C29 C33 C38 174.2(3) . . . . ?
C34 C29 C33 C38 -3.3(4) . . . . ?
Ru2 C29 C33 C38 -122.1(3) . . . . ?
C30 C29 C33 Ru2 -63.70(18) . . . . ?
C34 C29 C33 Ru2 118.8(3) . . . . ?
